data_7239082
loop_
_publ_author_name
'Romanski, Jan'
'Nowak, Piotr'
'Maksymiuk, Anna'
'Chapuis, Christian'
'Jurczak, Janusz'

_publ_section_title
;
 Diastereoselective 1,3-dipolar cycloadditions of both electronically
 modified phenyl-nitrile oxides and stilbenes
;
_journal_issue 45
_journal_name_full 'RSC Advances'
_journal_page_first 23105
_journal_paper_doi 10.1039/c3ra41718b
_journal_volume 3
_journal_year 2013
_chemical_absolute_configuration syn
_chemical_formula_moiety 'C28 H29 F6 N O3'
_chemical_formula_sum 'C28 H29 F6 N O3'
_chemical_formula_weight 541.52
_space_group_IT_number 19
_space_group_name_Hall 'P 2ac 2ab'
_space_group_name_H-M_alt 'P 21 21 21'
_symmetry_cell_setting orthorhombic
_symmetry_space_group_name_H-M 'P 21 21 21'
_atom_sites_solution_hydrogens geom
_atom_sites_solution_primary direct
_atom_sites_solution_secondary difmap
_audit_creation_method SHELXL-97
_cell_angle_alpha 90.00
_cell_angle_beta 90.00
_cell_angle_gamma 90.00
_cell_formula_units_Z 4
_cell_length_a 5.9746(3)
_cell_length_b 17.1181(11)
_cell_length_c 25.5543(15)
_cell_measurement_reflns_used 18245
_cell_measurement_temperature 100(2)
_cell_measurement_theta_max 27.663
_cell_measurement_theta_min 2.6685
_cell_volume 2613.5(3)
_computing_cell_refinement 'Bruker SMART'
_computing_data_collection 'Bruker SMART'
_computing_data_reduction 'Bruker SAINT'
_computing_molecular_graphics 'WINGX, MERCURY, ORTEP'
_computing_publication_material 'Bruker SHELXTL'
_computing_structure_refinement 'SHELXL-97 (Sheldrick, 1997)'
_computing_structure_solution 'SHELXS-97 (Sheldrick, 1990)'
_diffrn_ambient_temperature 100(2)
_diffrn_measured_fraction_theta_full 0.999
_diffrn_measured_fraction_theta_max 0.999
_diffrn_measurement_device_type 'Kappa ApexII Ultra CCD'
_diffrn_measurement_method 'phi and omega scans'
_diffrn_radiation_monochromator graphite
_diffrn_radiation_source 'TXS rotating anode'
_diffrn_radiation_type MoK\a
_diffrn_radiation_wavelength 0.71073
_diffrn_reflns_av_R_equivalents 0.0327
_diffrn_reflns_av_sigmaI/netI 0.1065
_diffrn_reflns_limit_h_max 7
_diffrn_reflns_limit_h_min -7
_diffrn_reflns_limit_k_max 19
_diffrn_reflns_limit_k_min -22
_diffrn_reflns_limit_l_max 33
_diffrn_reflns_limit_l_min -30
_diffrn_reflns_number 43473
_diffrn_reflns_theta_full 27.77
_diffrn_reflns_theta_max 27.77
_diffrn_reflns_theta_min 2.51
_exptl_absorpt_coefficient_mu 0.117
_exptl_absorpt_correction_T_max 0.9781
_exptl_absorpt_correction_T_min 0.9491
_exptl_absorpt_correction_type multi-scan
_exptl_absorpt_process_details
;
SADABS-2004/1 - Bruker Nonius area detector scaling and absorption correction
;
_exptl_crystal_colour white
_exptl_crystal_density_diffrn 1.376
_exptl_crystal_density_method 'not measured'
_exptl_crystal_description prismatic
_exptl_crystal_F_000 1128
_exptl_crystal_size_max 0.45
_exptl_crystal_size_mid 0.20
_exptl_crystal_size_min 0.19
_refine_diff_density_max 0.231
_refine_diff_density_min -0.199
_refine_diff_density_rms 0.039
_refine_ls_extinction_method none
_refine_ls_goodness_of_fit_ref 1.051
_refine_ls_hydrogen_treatment mixed
_refine_ls_matrix_type full
_refine_ls_number_parameters 448
_refine_ls_number_reflns 6160
_refine_ls_number_restraints 6
_refine_ls_restrained_S_all 1.053
_refine_ls_R_factor_all 0.0442
_refine_ls_R_factor_gt 0.0394
_refine_ls_shift/su_max 0.000
_refine_ls_shift/su_mean 0.000
_refine_ls_structure_factor_coef Fsqd
_refine_ls_weighting_details 'calc w=1/[\s^2^(Fo^2^)+(0.0000P)^2^+0.0000P] where P=(Fo^2^+2Fc^2^)/3'
_refine_ls_weighting_scheme calc
_refine_ls_wR_factor_gt 0.1185
_refine_ls_wR_factor_ref 0.1247
_reflns_number_gt 5747
_reflns_number_total 6160
_reflns_threshold_expression >2sigma(I)
_cod_data_source_file c3ra41718b.txt
_cod_data_source_block shelxl
_cod_original_sg_symbol_H-M P212121
_cod_database_code 7239082

loop_
_symmetry_equiv_pos_as_xyz
'x, y, z'
'-x+1/2, -y, z+1/2'
'x+1/2, -y+1/2, -z'
'-x, y+1/2, -z+1/2'

loop_
_atom_site_label
_atom_site_type_symbol
_atom_site_fract_x
_atom_site_fract_y
_atom_site_fract_z
_atom_site_U_iso_or_equiv
_atom_site_adp_type
_atom_site_occupancy
_atom_site_symmetry_multiplicity
_atom_site_calc_flag
_atom_site_refinement_flags
F1 F -0.1495(4) 0.60341(9) 0.29802(5) 0.0804(6) Uani 1 1 d .
F2 F -0.1111(5) 0.53354(9) 0.36555(5) 0.1072(9) Uani 1 1 d U
F3 F 0.1586(5) 0.60307(13) 0.33917(9) 0.1088(8) Uani 1 1 d .
F4 F 0.0791(2) 0.09004(7) -0.05214(3) 0.0366(3) Uani 1 1 d .
F5 F 0.1202(2) 0.00780(6) 0.00966(4) 0.0397(3) Uani 1 1 d .
F6 F -0.1884(2) 0.06991(9) 0.00153(6) 0.0580(4) Uani 1 1 d .
O1 O 0.59846(19) 0.31766(7) 0.14216(4) 0.0214(3) Uani 1 1 d .
O21 O 0.7041(2) 0.19168(9) 0.27966(4) 0.0317(3) Uani 1 1 d .
O22 O 0.33961(19) 0.22066(7) 0.29247(4) 0.0203(3) Uani 1 1 d .
N2 N 0.6667(2) 0.27558(9) 0.18626(5) 0.0208(3) Uani 1 1 d .
C3 C 0.4961(3) 0.26216(9) 0.21502(5) 0.0177(3) Uani 1 1 d .
C4 C 0.2797(3) 0.29672(9) 0.19585(5) 0.0152(3) Uani 1 1 d .
C5 C 0.3542(3) 0.31686(9) 0.13928(5) 0.0167(3) Uani 1 1 d .
C6 C 0.2091(3) 0.36606(9) 0.22885(5) 0.0169(3) Uani 1 1 d .
C7 C 0.3341(4) 0.43456(11) 0.22980(6) 0.0288(4) Uani 1 1 d .
C8 C 0.0194(3) 0.35969(10) 0.25997(5) 0.0197(3) Uani 1 1 d .
C9 C 0.2653(4) 0.49683(12) 0.26063(7) 0.0388(5) Uani 1 1 d .
C10 C -0.0501(3) 0.42207(11) 0.29010(6) 0.0267(4) Uani 1 1 d .
C11 C 0.0734(4) 0.49070(11) 0.29032(6) 0.0331(5) Uani 1 1 d .
C12 C -0.0055(5) 0.55785(13) 0.32321(7) 0.0521(7) Uani 1 1 d .
C13 C 0.2792(3) 0.25671(10) 0.09974(5) 0.0167(3) Uani 1 1 d .
C14 C 0.0696(3) 0.26446(10) 0.07642(5) 0.0178(3) Uani 1 1 d .
C15 C 0.4116(3) 0.19174(10) 0.08789(5) 0.0185(3) Uani 1 1 d .
C16 C -0.0108(3) 0.20676(10) 0.04282(5) 0.0192(3) Uani 1 1 d .
C17 C 0.3330(3) 0.13446(10) 0.05471(5) 0.0203(3) Uani 1 1 d .
C18 C 0.1199(3) 0.14119(10) 0.03274(5) 0.0188(3) Uani 1 1 d .
C19 C 0.0329(3) 0.07779(10) -0.00162(6) 0.0238(3) Uani 1 1 d .
C20 C 0.5306(3) 0.22005(9) 0.26569(5) 0.0180(3) Uani 1 1 d .
C23 C 0.3326(3) 0.18353(10) 0.34429(6) 0.0208(3) Uani 1 1 d .
C24 C 0.2328(3) 0.24306(10) 0.38193(5) 0.0212(3) Uani 1 1 d .
C25 C 0.1937(3) 0.11009(10) 0.33897(6) 0.0228(3) Uani 1 1 d .
C26 C 0.1996(3) 0.20253(12) 0.43509(6) 0.0300(4) Uani 1 1 d .
C27 C 0.1577(3) 0.07024(11) 0.39200(6) 0.0254(4) Uani 1 1 d .
C28 C 0.0588(4) 0.12859(12) 0.43056(7) 0.0300(4) Uani 1 1 d .
C29 C 0.0118(4) -0.00212(13) 0.38582(8) 0.0372(4) Uani 1 1 d .
C30 C 0.3649(3) 0.32054(11) 0.38522(6) 0.0248(4) Uani 1 1 d .
C31 C 0.6062(3) 0.31039(14) 0.40394(8) 0.0330(4) Uani 1 1 d .
C32 C 0.2441(3) 0.38083(13) 0.41858(7) 0.0349(4) Uani 1 1 d .
H32A H 0.3234 0.4309 0.4165 0.052 Uiso 1 1 calc R
H32B H 0.2405 0.3631 0.4550 0.052 Uiso 1 1 calc R
H32C H 0.0908 0.3874 0.4057 0.052 Uiso 1 1 calc R
H4 H 0.169(3) 0.2592(12) 0.1976(6) 0.013(4) Uiso 1 1 d .
H5 H 0.314(4) 0.3743(13) 0.1277(7) 0.025(5) Uiso 1 1 d .
H7 H 0.465(4) 0.4403(14) 0.2097(8) 0.032(5) Uiso 1 1 d .
H8 H -0.065(4) 0.3124(13) 0.2609(7) 0.028(5) Uiso 1 1 d .
H9 H 0.335(4) 0.5425(16) 0.2589(8) 0.037(6) Uiso 1 1 d .
H10 H -0.182(4) 0.4149(13) 0.3112(8) 0.031(5) Uiso 1 1 d .
H23 H 0.486(4) 0.1729(13) 0.3545(7) 0.030(5) Uiso 1 1 d .
H24 H 0.071(3) 0.2558(11) 0.3702(6) 0.012(4) Uiso 1 1 d .
H27 H 0.305(4) 0.0543(13) 0.4045(8) 0.032(6) Uiso 1 1 d .
H30 H 0.373(4) 0.3453(14) 0.3493(8) 0.040(6) Uiso 1 1 d .
H14A H -0.020(3) 0.3103(12) 0.0838(6) 0.018(4) Uiso 1 1 d .
H15A H 0.560(3) 0.1910(13) 0.1031(7) 0.026(5) Uiso 1 1 d .
H16A H -0.152(4) 0.2096(11) 0.0267(7) 0.019(4) Uiso 1 1 d .
H17A H 0.436(3) 0.0881(12) 0.0476(6) 0.021(5) Uiso 1 1 d .
H25A H 0.049(4) 0.1195(12) 0.3211(7) 0.026(5) Uiso 1 1 d .
H26A H 0.355(4) 0.1894(15) 0.4482(8) 0.039(6) Uiso 1 1 d .
H28A H 0.033(3) 0.1033(10) 0.4651(6) 0.011(4) Uiso 1 1 d .
H29A H 0.000(3) -0.0265(12) 0.4196(7) 0.021(4) Uiso 1 1 d .
H31A H 0.687(3) 0.3582(12) 0.4060(6) 0.014(4) Uiso 1 1 d .
H25B H 0.269(4) 0.0738(16) 0.3165(9) 0.048(7) Uiso 1 1 d .
H26B H 0.120(3) 0.2387(12) 0.4602(7) 0.022(5) Uiso 1 1 d .
H28B H -0.070(5) 0.1422(16) 0.4183(9) 0.048(7) Uiso 1 1 d .
H29B H -0.136(5) 0.0162(16) 0.3718(9) 0.053(7) Uiso 1 1 d .
H31B H 0.604(4) 0.2843(15) 0.4421(8) 0.044(6) Uiso 1 1 d .
H29C H 0.081(4) -0.0374(15) 0.3610(8) 0.037(6) Uiso 1 1 d .
H31C H 0.697(4) 0.2819(16) 0.3835(10) 0.049(7) Uiso 1 1 d .

loop_
_atom_site_aniso_label
_atom_site_aniso_U_11
_atom_site_aniso_U_22
_atom_site_aniso_U_33
_atom_site_aniso_U_23
_atom_site_aniso_U_13
_atom_site_aniso_U_12
F1 0.1463(18) 0.0454(9) 0.0495(7) -0.0108(6) 0.0024(9) 0.0556(11)
F2 0.238(3) 0.0401(9) 0.0434(7) -0.0030(6) 0.0602(12) 0.0396(13)
F3 0.139(2) 0.0728(14) 0.1152(14) -0.0763(12) -0.0193(14) 0.0090(13)
F4 0.0620(8) 0.0327(6) 0.0151(4) -0.0028(4) -0.0019(5) 0.0003(6)
F5 0.0693(9) 0.0192(5) 0.0306(5) 0.0003(4) -0.0120(5) -0.0019(6)
F6 0.0295(7) 0.0662(10) 0.0784(9) -0.0452(8) 0.0072(6) -0.0162(7)
O1 0.0182(5) 0.0295(6) 0.0164(5) 0.0044(4) 0.0005(4) -0.0038(5)
O21 0.0213(6) 0.0471(8) 0.0267(6) 0.0126(5) 0.0018(5) 0.0109(6)
O22 0.0178(5) 0.0285(6) 0.0146(4) 0.0064(4) 0.0014(4) 0.0032(5)
N2 0.0189(6) 0.0282(7) 0.0154(5) 0.0008(5) -0.0006(5) -0.0020(6)
C3 0.0177(7) 0.0201(8) 0.0152(6) -0.0005(5) 0.0000(5) -0.0008(6)
C4 0.0174(7) 0.0152(8) 0.0131(6) -0.0006(5) -0.0008(5) -0.0017(6)
C5 0.0159(7) 0.0186(7) 0.0156(6) 0.0017(6) 0.0016(5) 0.0006(6)
C6 0.0221(7) 0.0167(7) 0.0118(6) -0.0007(5) -0.0041(6) 0.0032(6)
C7 0.0414(10) 0.0224(9) 0.0226(7) 0.0008(6) 0.0044(8) -0.0068(8)
C8 0.0199(8) 0.0214(8) 0.0177(6) -0.0008(6) -0.0022(6) 0.0023(6)
C9 0.0723(16) 0.0155(9) 0.0287(8) -0.0017(7) 0.0015(9) -0.0101(10)
C10 0.0286(9) 0.0322(10) 0.0195(7) -0.0027(6) 0.0002(7) 0.0099(8)
C11 0.0575(13) 0.0216(9) 0.0203(7) -0.0025(6) -0.0022(8) 0.0120(9)
C12 0.105(2) 0.0272(10) 0.0238(8) -0.0047(7) 0.0054(12) 0.0159(13)
C13 0.0174(7) 0.0191(8) 0.0136(6) 0.0025(5) 0.0026(5) -0.0003(6)
C14 0.0162(7) 0.0219(8) 0.0154(6) 0.0000(5) 0.0024(5) 0.0041(6)
C15 0.0160(7) 0.0243(8) 0.0153(6) 0.0027(6) 0.0009(6) 0.0046(7)
C16 0.0156(7) 0.0267(8) 0.0152(6) 0.0005(6) 0.0004(6) 0.0006(6)
C17 0.0198(8) 0.0221(8) 0.0190(6) 0.0014(6) 0.0053(6) 0.0032(6)
C18 0.0214(8) 0.0225(8) 0.0124(6) 0.0005(5) 0.0029(6) -0.0026(6)
C19 0.0263(8) 0.0245(8) 0.0206(7) -0.0015(6) 0.0022(6) -0.0011(7)
C20 0.0172(7) 0.0194(8) 0.0173(6) -0.0007(6) -0.0007(6) 0.0029(6)
C23 0.0209(8) 0.0264(8) 0.0152(6) 0.0076(6) 0.0008(6) 0.0047(7)
C24 0.0192(8) 0.0272(9) 0.0172(6) 0.0043(6) 0.0004(6) 0.0019(7)
C25 0.0242(8) 0.0241(9) 0.0201(7) 0.0031(6) 0.0000(7) 0.0026(7)
C26 0.0379(10) 0.0347(10) 0.0175(7) 0.0043(7) 0.0055(7) -0.0010(9)
C27 0.0257(8) 0.0256(9) 0.0249(7) 0.0089(6) -0.0012(7) -0.0010(7)
C28 0.0322(10) 0.0330(10) 0.0248(8) 0.0097(7) 0.0086(7) -0.0008(8)
C29 0.0419(12) 0.0292(10) 0.0403(10) 0.0105(8) 0.0002(10) -0.0055(9)
C30 0.0232(8) 0.0294(9) 0.0218(7) 0.0012(6) -0.0019(6) -0.0023(7)
C31 0.0216(9) 0.0407(12) 0.0367(9) -0.0015(8) -0.0026(8) -0.0024(9)
C32 0.0324(10) 0.0355(11) 0.0367(9) -0.0073(8) -0.0030(8) -0.0021(9)

loop_
_atom_type_symbol
_atom_type_description
_atom_type_scat_dispersion_real
_atom_type_scat_dispersion_imag
_atom_type_scat_source
C C 0.0033 0.0016 'International Tables Vol C Tables 4.2.6.8 and 6.1.1.4'
H H 0.0000 0.0000 'International Tables Vol C Tables 4.2.6.8 and 6.1.1.4'
N N 0.0061 0.0033 'International Tables Vol C Tables 4.2.6.8 and 6.1.1.4'
O O 0.0106 0.0060 'International Tables Vol C Tables 4.2.6.8 and 6.1.1.4'
F F 0.0171 0.0103 'International Tables Vol C Tables 4.2.6.8 and 6.1.1.4'

loop_
_geom_angle_atom_site_label_1
_geom_angle_atom_site_label_2
_geom_angle_atom_site_label_3
_geom_angle
N2 O1 C5 109.09(10)
C20 O22 C23 118.98(11)
C3 N2 O1 108.87(12)
N2 C3 C20 118.33(14)
N2 C3 C4 115.34(12)
C20 C3 C4 126.14(13)
C3 C4 C6 111.47(11)
C3 C4 C5 98.30(11)
C6 C4 C5 115.09(12)
O1 C5 C13 109.63(12)
O1 C5 C4 103.98(11)
C13 C5 C4 112.76(12)
C8 C6 C7 119.62(15)
C8 C6 C4 118.95(14)
C7 C6 C4 121.40(14)
C9 C7 C6 119.94(18)
C10 C8 C6 120.28(16)
C11 C9 C7 120.00(19)
C8 C10 C11 119.82(17)
C9 C11 C10 120.30(16)
C9 C11 C12 120.8(2)
C10 C11 C12 119.0(2)
F3 C12 F2 106.7(2)
F3 C12 F1 106.7(2)
F2 C12 F1 105.8(3)
F3 C12 C11 113.0(2)
F2 C12 C11 111.59(18)
F1 C12 C11 112.46(16)
C14 C13 C15 119.46(14)
C14 C13 C5 119.18(14)
C15 C13 C5 121.30(13)
C13 C14 C16 120.36(14)
C17 C15 C13 120.40(14)
C18 C16 C14 119.50(15)
C15 C17 C18 119.97(15)
C16 C18 C17 120.26(14)
C16 C18 C19 120.06(14)
C17 C18 C19 119.68(15)
F6 C19 F4 106.21(14)
F6 C19 F5 106.45(16)
F4 C19 F5 105.56(13)
F6 C19 C18 112.62(14)
F4 C19 C18 112.51(14)
F5 C19 C18 112.93(13)
O21 C20 O22 126.27(13)
O21 C20 C3 124.87(13)
O22 C20 C3 108.86(12)
O22 C23 C25 107.10(12)
O22 C23 C24 106.92(13)
C25 C23 C24 113.46(14)
C23 C24 C26 107.85(14)
C23 C24 C30 114.12(13)
C26 C24 C30 113.89(13)
C23 C25 C27 111.56(13)
C28 C26 C24 112.26(14)
C28 C27 C29 112.25(16)
C28 C27 C25 109.56(15)
C29 C27 C25 110.53(15)
C27 C28 C26 112.32(15)
C32 C30 C31 110.43(16)
C32 C30 C24 111.77(14)
C31 C30 C24 113.63(16)

loop_
_geom_bond_atom_site_label_1
_geom_bond_atom_site_label_2
_geom_bond_distance
F1 C12 1.328(3)
F2 C12 1.320(3)
F3 C12 1.314(4)
F4 C19 1.3368(17)
F5 C19 1.338(2)
F6 C19 1.331(2)
O1 N2 1.3983(17)
O1 C5 1.4615(19)
O21 C20 1.1995(19)
O22 C20 1.3304(18)
O22 C23 1.4695(17)
N2 C3 1.278(2)
C3 C20 1.4962(19)
C3 C4 1.504(2)
C4 C6 1.516(2)
C4 C5 1.5514(18)
C5 C13 1.510(2)
C6 C8 1.389(2)
C6 C7 1.390(2)
C7 C9 1.388(3)
C8 C10 1.380(2)
C9 C11 1.379(3)
C10 C11 1.387(3)
C11 C12 1.500(3)
C13 C14 1.394(2)
C13 C15 1.398(2)
C14 C16 1.394(2)
C15 C17 1.379(2)
C16 C18 1.391(2)
C17 C18 1.396(2)
C18 C19 1.490(2)
C23 C25 1.513(2)
C23 C24 1.523(2)
C24 C26 1.538(2)
C24 C30 1.546(2)
C25 C27 1.532(2)
C26 C28 1.524(3)
C27 C28 1.523(3)
C27 C29 1.523(3)
C30 C32 1.521(3)
C30 C31 1.529(3)

loop_
_geom_torsion_atom_site_label_1
_geom_torsion_atom_site_label_2
_geom_torsion_atom_site_label_3
_geom_torsion_atom_site_label_4
_geom_torsion
C5 O1 N2 C3 -11.74(17)
O1 N2 C3 C20 -177.85(12)
O1 N2 C3 C4 -2.55(18)
N2 C3 C4 C6 -106.89(15)
C20 C3 C4 C6 67.99(19)
N2 C3 C4 C5 14.30(17)
C20 C3 C4 C5 -170.82(14)
N2 O1 C5 C13 -100.66(13)
N2 O1 C5 C4 20.15(16)
C3 C4 C5 O1 -19.31(14)
C6 C4 C5 O1 99.16(14)
C3 C4 C5 C13 99.37(14)
C6 C4 C5 C13 -142.16(13)
C3 C4 C6 C8 -112.17(15)
C5 C4 C6 C8 137.02(13)
C3 C4 C6 C7 65.75(18)
C5 C4 C6 C7 -45.1(2)
C8 C6 C7 C9 -1.8(2)
C4 C6 C7 C9 -179.70(16)
C7 C6 C8 C10 2.6(2)
C4 C6 C8 C10 -179.45(14)
C6 C7 C9 C11 0.1(3)
C6 C8 C10 C11 -1.7(2)
C7 C9 C11 C10 0.9(3)
C7 C9 C11 C12 -179.02(19)
C8 C10 C11 C9 -0.1(3)
C8 C10 C11 C12 179.82(16)
C9 C11 C12 F3 -28.6(3)
C10 C11 C12 F3 151.5(2)
C9 C11 C12 F2 -148.9(2)
C10 C11 C12 F2 31.2(3)
C9 C11 C12 F1 92.3(3)
C10 C11 C12 F1 -87.6(3)
O1 C5 C13 C14 -156.58(12)
C4 C5 C13 C14 88.09(16)
O1 C5 C13 C15 26.33(18)
C4 C5 C13 C15 -89.00(17)
C15 C13 C14 C16 2.0(2)
C5 C13 C14 C16 -175.14(13)
C14 C13 C15 C17 -2.0(2)
C5 C13 C15 C17 175.03(14)
C13 C14 C16 C18 0.1(2)
C13 C15 C17 C18 0.0(2)
C14 C16 C18 C17 -2.1(2)
C14 C16 C18 C19 177.88(14)
C15 C17 C18 C16 2.1(2)
C15 C17 C18 C19 -177.91(14)
C16 C18 C19 F6 -31.7(2)
C17 C18 C19 F6 148.30(16)
C16 C18 C19 F4 88.29(18)
C17 C18 C19 F4 -91.69(18)
C16 C18 C19 F5 -152.33(14)
C17 C18 C19 F5 27.7(2)
C23 O22 C20 O21 -0.2(2)
C23 O22 C20 C3 -179.13(13)
N2 C3 C20 O21 -6.8(2)
C4 C3 C20 O21 178.51(16)
N2 C3 C20 O22 172.25(14)
C4 C3 C20 O22 -2.5(2)
C20 O22 C23 C25 -109.23(15)
C20 O22 C23 C24 128.84(14)
O22 C23 C24 C26 173.83(13)
C25 C23 C24 C26 55.99(17)
O22 C23 C24 C30 -58.55(17)
C25 C23 C24 C30 -176.39(13)
O22 C23 C25 C27 -174.95(13)
C24 C23 C25 C27 -57.22(18)
C23 C24 C26 C28 -55.1(2)
C30 C24 C26 C28 177.12(15)
C23 C25 C27 C28 54.1(2)
C23 C25 C27 C29 178.32(16)
C29 C27 C28 C26 -177.60(15)
C25 C27 C28 C26 -54.4(2)
C24 C26 C28 C27 56.7(2)
C23 C24 C30 C32 173.69(14)
C26 C24 C30 C32 -61.9(2)
C23 C24 C30 C31 -60.52(18)
C26 C24 C30 C31 63.93(19)
